data_7008041
loop_
_publ_author_name
'Jaska, Cory A.'
'Lough, Alan J.'
'Manners, Ian'

_publ_section_title
;
 Chemistry of phosphine-borane adducts at platinum centers:
 dehydrocoupling reactivity of Pt(II) dihydrides with P-H bonds.
;
_journal_issue 2
_journal_name_full 'Dalton transactions (Cambridge, England : 2003)'
_journal_page_first 326
_journal_page_last 331
_journal_paper_doi 10.1039/b416114a
_journal_year 2005
_chemical_formula_moiety 'C38 H62 B P3 Pt'
_chemical_formula_sum 'C38 H62 B P3 Pt'
_chemical_formula_weight 817.69
_chemical_name_systematic
;
?
;
_space_group_IT_number 14
_symmetry_cell_setting monoclinic
_symmetry_space_group_name_Hall '-P 2yn'
_symmetry_space_group_name_H-M 'P 1 21/n 1'
_atom_sites_solution_hydrogens geom
_atom_sites_solution_primary direct
_atom_sites_solution_secondary difmap
_audit_creation_method SHELXL-97
_cell_angle_alpha 90.00
_cell_angle_beta 100.571(3)
_cell_angle_gamma 90.00
_cell_formula_units_Z 4
_cell_length_a 10.7765(6)
_cell_length_b 20.0924(12)
_cell_length_c 17.4561(12)
_cell_measurement_reflns_used 50607
_cell_measurement_temperature 150(1)
_cell_measurement_theta_max 25.03
_cell_measurement_theta_min 2.6
_cell_volume 3715.5(4)
_computing_cell_refinement 'Denzo-SMN (Otwinowski & Minor, 1997)'
_computing_data_collection 'Collect (Nonius BV, 1997-2002)'
_computing_data_reduction Denzo-SMN
_computing_molecular_graphics 'SHELXTL V6.12'
_computing_publication_material 'SHELXTL V6.12'
_computing_structure_refinement 'SHELXTL V6.12(Sheldrick, 2001)'
_computing_structure_solution 'SIR-92 (Altomare et al., 1993)'
_diffrn_ambient_temperature 150(1)
_diffrn_detector_area_resol_mean 9
_diffrn_measured_fraction_theta_full 0.981
_diffrn_measured_fraction_theta_max 0.981
_diffrn_measurement_device_type 'Nonius KappaCCD'
_diffrn_measurement_method '\f scans and \w scans with \k offsets'
_diffrn_radiation_monochromator graphite
_diffrn_radiation_source 'fine-focus sealed tube'
_diffrn_radiation_type MoK\a
_diffrn_radiation_wavelength 0.71073
_diffrn_reflns_av_R_equivalents 0.0861
_diffrn_reflns_av_sigmaI/netI 0.0885
_diffrn_reflns_limit_h_max 12
_diffrn_reflns_limit_h_min -12
_diffrn_reflns_limit_k_max 23
_diffrn_reflns_limit_k_min -21
_diffrn_reflns_limit_l_max 20
_diffrn_reflns_limit_l_min -20
_diffrn_reflns_number 18649
_diffrn_reflns_theta_full 25.0
_diffrn_reflns_theta_max 24.99
_diffrn_reflns_theta_min 2.58
_diffrn_standards_decay_% 0
_diffrn_standards_interval_count 0
_diffrn_standards_interval_time 0
_diffrn_standards_number 0
_exptl_absorpt_coefficient_mu 3.931
_exptl_absorpt_correction_T_max 0.796
_exptl_absorpt_correction_T_min 0.615
_exptl_absorpt_correction_type multi-scan
_exptl_absorpt_process_details
;
multi-scan from symmetry-related measurements
Sortav (Blessing 1995)
;
_exptl_crystal_density_diffrn 1.462
_exptl_crystal_density_method 'not measured'
_exptl_crystal_description plate
_exptl_crystal_F_000 1672
_exptl_crystal_size_max 0.10
_exptl_crystal_size_mid 0.10
_exptl_crystal_size_min 0.06
_refine_diff_density_max 1.609
_refine_diff_density_min -2.218
_refine_diff_density_rms 0.142
_refine_ls_extinction_method none
_refine_ls_goodness_of_fit_ref 1.031
_refine_ls_hydrogen_treatment mixed
_refine_ls_matrix_type full
_refine_ls_number_parameters 403
_refine_ls_number_reflns 6408
_refine_ls_number_restraints 0
_refine_ls_restrained_S_all 1.031
_refine_ls_R_factor_all 0.0891
_refine_ls_R_factor_gt 0.0478
_refine_ls_shift/su_max 0.000
_refine_ls_shift/su_mean 0.000
_refine_ls_structure_factor_coef Fsqd
_refine_ls_weighting_details 'calc w=1/[\s^2^(Fo^2^)+(0.0456P)^2^] where P=(Fo^2^+2Fc^2^)/3'
_refine_ls_weighting_scheme calc
_refine_ls_wR_factor_gt 0.0978
_refine_ls_wR_factor_ref 0.1154
_reflns_number_gt 4400
_reflns_number_total 6408
_reflns_threshold_expression I>2\s(I)
_cod_data_source_file b416114a.txt
_cod_data_source_block k0495
_cod_depositor_comments
;
The following automatic conversions were performed:
'_symmetry_cell_setting' value 'Monoclinic' changed to 'monoclinic'
according to '/home/saulius/struct/CIF-dictionaries/cif_core.dic'
dictionary named 'cif_core.dic' version 2.4.1 from 2010-06-29.

Automatic conversion script
Id: cif_fix_enum 1527 2010-12-29 10:47:43Z saulius 
;
_cod_original_sg_symbol_H-M 'P 21/n'
_cod_database_code 7008041

loop_
_symmetry_equiv_pos_as_xyz
'x, y, z'
'-x+1/2, y+1/2, -z+1/2'
'-x, -y, -z'
'x-1/2, -y-1/2, z-1/2'

loop_
_atom_site_label
_atom_site_type_symbol
_atom_site_fract_x
_atom_site_fract_y
_atom_site_fract_z
_atom_site_U_iso_or_equiv
_atom_site_adp_type
_atom_site_occupancy
_atom_site_symmetry_multiplicity
_atom_site_calc_flag
_atom_site_refinement_flags
_atom_site_disorder_assembly
_atom_site_disorder_group
Pt1 Pt 0.12265(3) 0.238723(15) 0.187919(18) 0.03746(12) Uani 1 1 d . . .
H1PT H 0.023(6) 0.219(3) 0.103(4) 0.045 Uiso 1 1 d . . .
P1 P 0.11310(19) 0.12775(10) 0.21036(12) 0.0380(5) Uani 1 1 d . . .
P2 P 0.26459(18) 0.24549(10) 0.30430(12) 0.0375(5) Uani 1 1 d . . .
P3 P 0.12333(19) 0.35158(10) 0.15675(13) 0.0411(5) Uani 1 1 d . . .
C1 C 0.1976(7) 0.1107(4) 0.3109(5) 0.0401(19) Uani 1 1 d . . .
H1A H 0.1381 0.1151 0.3476 0.048 Uiso 1 1 calc R . .
H1B H 0.2299 0.0645 0.3141 0.048 Uiso 1 1 calc R . .
C2 C 0.3094(7) 0.1599(4) 0.3348(5) 0.043(2) Uani 1 1 d . . .
H2A H 0.3812 0.1456 0.3105 0.052 Uiso 1 1 calc R . .
H2B H 0.3373 0.1586 0.3920 0.052 Uiso 1 1 calc R . .
C3 C -0.0254(7) 0.3780(4) 0.0977(5) 0.044(2) Uani 1 1 d . . .
C4 C -0.1373(8) 0.3626(4) 0.1231(5) 0.051(2) Uani 1 1 d . . .
H4A H -0.1357 0.3330 0.1657 0.061 Uiso 1 1 calc R . .
C5 C -0.2512(8) 0.3903(5) 0.0867(5) 0.058(2) Uani 1 1 d . . .
H5A H -0.3263 0.3805 0.1057 0.070 Uiso 1 1 calc R . .
C6 C -0.2564(8) 0.4312(4) 0.0239(6) 0.060(3) Uani 1 1 d . . .
H6A H -0.3342 0.4510 0.0005 0.072 Uiso 1 1 calc R . .
C7 C -0.1473(8) 0.4441(4) -0.0059(5) 0.058(2) Uani 1 1 d . . .
H7A H -0.1511 0.4704 -0.0514 0.070 Uiso 1 1 calc R . .
C8 C -0.0340(8) 0.4181(5) 0.0312(5) 0.058(2) Uani 1 1 d . . .
H8A H 0.0404 0.4277 0.0113 0.069 Uiso 1 1 calc R . .
C9 C 0.2353(7) 0.3616(4) 0.0910(5) 0.0422(19) Uani 1 1 d . . .
C10 C 0.2315(8) 0.3213(4) 0.0257(5) 0.056(2) Uani 1 1 d . . .
H10A H 0.1701 0.2870 0.0153 0.067 Uiso 1 1 calc R . .
C11 C 0.3166(9) 0.3308(5) -0.0244(5) 0.062(3) Uani 1 1 d . . .
H11A H 0.3114 0.3035 -0.0693 0.074 Uiso 1 1 calc R . .
C12 C 0.4066(8) 0.3784(5) -0.0099(5) 0.052(2) Uani 1 1 d . . .
H12A H 0.4640 0.3843 -0.0447 0.062 Uiso 1 1 calc R . .
C13 C 0.4156(7) 0.4184(4) 0.0548(5) 0.047(2) Uani 1 1 d . . .
H13A H 0.4798 0.4513 0.0652 0.057 Uiso 1 1 calc R . .
C14 C 0.3299(7) 0.4103(4) 0.1052(5) 0.045(2) Uani 1 1 d . . .
H14A H 0.3358 0.4382 0.1497 0.053 Uiso 1 1 calc R . .
C15 C -0.0469(7) 0.0931(4) 0.2073(5) 0.0386(19) Uani 1 1 d . . .
H15A H -0.0884 0.0925 0.1511 0.046 Uiso 1 1 calc R . .
C16 C -0.1278(7) 0.1384(4) 0.2488(5) 0.045(2) Uani 1 1 d . . .
H16A H -0.1294 0.1837 0.2264 0.054 Uiso 1 1 calc R . .
H16B H -0.0893 0.1414 0.3047 0.054 Uiso 1 1 calc R . .
C17 C -0.2630(8) 0.1123(4) 0.2406(6) 0.057(2) Uani 1 1 d . . .
H17A H -0.3114 0.1413 0.2703 0.069 Uiso 1 1 calc R . .
H17B H -0.3045 0.1136 0.1851 0.069 Uiso 1 1 calc R . .
C18 C -0.2645(8) 0.0414(4) 0.2707(5) 0.053(2) Uani 1 1 d . . .
H18A H -0.2304 0.0405 0.3274 0.064 Uiso 1 1 calc R . .
H18B H -0.3524 0.0247 0.2623 0.064 Uiso 1 1 calc R . .
C19 C -0.1861(8) -0.0029(4) 0.2289(5) 0.051(2) Uani 1 1 d . . .
H19A H -0.2253 -0.0051 0.1731 0.061 Uiso 1 1 calc R . .
H19B H -0.1853 -0.0485 0.2506 0.061 Uiso 1 1 calc R . .
C20 C -0.0508(7) 0.0217(4) 0.2363(5) 0.048(2) Uani 1 1 d . . .
H20A H -0.0043 -0.0076 0.2057 0.057 Uiso 1 1 calc R . .
H20B H -0.0083 0.0194 0.2916 0.057 Uiso 1 1 calc R . .
C21 C 0.1878(7) 0.0717(4) 0.1471(4) 0.0400(19) Uani 1 1 d . . .
H21A H 0.1796 0.0250 0.1655 0.048 Uiso 1 1 calc R . .
C22 C 0.3279(7) 0.0862(4) 0.1524(5) 0.048(2) Uani 1 1 d . . .
H22A H 0.3721 0.0814 0.2071 0.057 Uiso 1 1 calc R . .
H22B H 0.3392 0.1326 0.1358 0.057 Uiso 1 1 calc R . .
C23 C 0.3852(8) 0.0382(5) 0.1003(5) 0.057(2) Uani 1 1 d . . .
H23A H 0.4749 0.0501 0.1025 0.068 Uiso 1 1 calc R . .
H23B H 0.3824 -0.0075 0.1212 0.068 Uiso 1 1 calc R . .
C24 C 0.3189(8) 0.0388(5) 0.0170(5) 0.057(2) Uani 1 1 d . . .
H24A H 0.3554 0.0043 -0.0127 0.069 Uiso 1 1 calc R . .
H24B H 0.3306 0.0826 -0.0067 0.069 Uiso 1 1 calc R . .
C25 C 0.1781(8) 0.0255(5) 0.0126(5) 0.059(3) Uani 1 1 d . . .
H25A H 0.1662 -0.0203 0.0310 0.071 Uiso 1 1 calc R . .
H25B H 0.1338 0.0289 -0.0422 0.071 Uiso 1 1 calc R . .
C26 C 0.1206(8) 0.0755(4) 0.0628(5) 0.054(2) Uani 1 1 d . . .
H26A H 0.1283 0.1211 0.0427 0.065 Uiso 1 1 calc R . .
H26B H 0.0298 0.0657 0.0596 0.065 Uiso 1 1 calc R . .
C27 C 0.4142(6) 0.2867(4) 0.2984(4) 0.0337(17) Uani 1 1 d . . .
H27A H 0.3927 0.3341 0.2844 0.040 Uiso 1 1 calc R . .
C28 C 0.5114(7) 0.2887(4) 0.3733(5) 0.048(2) Uani 1 1 d . . .
H28A H 0.5359 0.2427 0.3899 0.057 Uiso 1 1 calc R . .
H28B H 0.4735 0.3098 0.4149 0.057 Uiso 1 1 calc R . .
C29 C 0.6307(8) 0.3283(4) 0.3628(5) 0.051(2) Uani 1 1 d . . .
H29A H 0.6079 0.3755 0.3518 0.061 Uiso 1 1 calc R . .
H29B H 0.6939 0.3265 0.4116 0.061 Uiso 1 1 calc R . .
C30 C 0.6877(8) 0.2999(4) 0.2962(5) 0.050(2) Uani 1 1 d . . .
H30A H 0.7198 0.2545 0.3100 0.060 Uiso 1 1 calc R . .
H30B H 0.7599 0.3279 0.2883 0.060 Uiso 1 1 calc R . .
C31 C 0.5902(7) 0.2974(4) 0.2208(5) 0.047(2) Uani 1 1 d . . .
H31A H 0.5652 0.3433 0.2039 0.056 Uiso 1 1 calc R . .
H31B H 0.6284 0.2763 0.1794 0.056 Uiso 1 1 calc R . .
C32 C 0.4731(7) 0.2582(4) 0.2313(5) 0.043(2) Uani 1 1 d . . .
H32A H 0.4964 0.2110 0.2424 0.052 Uiso 1 1 calc R . .
H32B H 0.4100 0.2597 0.1823 0.052 Uiso 1 1 calc R . .
C33 C 0.2065(7) 0.2863(4) 0.3860(4) 0.0410(19) Uani 1 1 d . . .
H33A H 0.2317 0.3341 0.3852 0.049 Uiso 1 1 calc R . .
C34 C 0.0620(7) 0.2852(4) 0.3746(5) 0.047(2) Uani 1 1 d . . .
H34A H 0.0326 0.2388 0.3778 0.056 Uiso 1 1 calc R . .
H34B H 0.0259 0.3027 0.3222 0.056 Uiso 1 1 calc R . .
C35 C 0.0160(8) 0.3277(4) 0.4370(5) 0.054(2) Uani 1 1 d . . .
H35A H 0.0387 0.3749 0.4306 0.064 Uiso 1 1 calc R . .
H35B H -0.0771 0.3247 0.4302 0.064 Uiso 1 1 calc R . .
C36 C 0.0746(8) 0.3043(5) 0.5181(5) 0.057(2) Uani 1 1 d . . .
H36A H 0.0476 0.3341 0.5571 0.069 Uiso 1 1 calc R . .
H36B H 0.0440 0.2589 0.5265 0.069 Uiso 1 1 calc R . .
C37 C 0.2173(8) 0.3038(5) 0.5299(5) 0.058(2) Uani 1 1 d . . .
H37A H 0.2526 0.2864 0.5824 0.069 Uiso 1 1 calc R . .
H37B H 0.2488 0.3497 0.5262 0.069 Uiso 1 1 calc R . .
C38 C 0.2610(8) 0.2601(4) 0.4680(5) 0.048(2) Uani 1 1 d . . .
H38A H 0.2326 0.2137 0.4732 0.058 Uiso 1 1 calc R . .
H38B H 0.3543 0.2602 0.4760 0.058 Uiso 1 1 calc R . .
B1 B 0.1517(10) 0.4222(5) 0.2341(6) 0.049(3) Uani 1 1 d . . .
H1 H 0.134(6) 0.470(4) 0.201(4) 0.04(2) Uiso 1 1 d . . .
H2 H 0.071(8) 0.416(4) 0.266(4) 0.06(2) Uiso 1 1 d . . .
H3 H 0.249(8) 0.410(4) 0.272(5) 0.06(3) Uiso 1 1 d . . .

loop_
_atom_site_aniso_label
_atom_site_aniso_U_11
_atom_site_aniso_U_22
_atom_site_aniso_U_33
_atom_site_aniso_U_23
_atom_site_aniso_U_13
_atom_site_aniso_U_12
Pt1 0.03627(17) 0.03779(19) 0.04000(19) 0.00088(15) 0.01142(13) 0.00076(14)
P1 0.0361(11) 0.0387(12) 0.0415(12) -0.0002(9) 0.0131(10) 0.0005(9)
P2 0.0331(10) 0.0441(13) 0.0370(11) -0.0002(9) 0.0105(9) 0.0018(9)
P3 0.0386(12) 0.0376(12) 0.0497(13) 0.0015(10) 0.0150(10) -0.0002(9)
C1 0.035(4) 0.037(5) 0.051(5) -0.001(4) 0.014(4) 0.003(3)
C2 0.038(5) 0.048(5) 0.046(5) -0.002(4) 0.013(4) 0.003(4)
C3 0.042(5) 0.040(5) 0.051(5) 0.001(4) 0.015(4) -0.005(4)
C4 0.052(5) 0.058(6) 0.044(5) 0.010(4) 0.012(4) 0.010(4)
C5 0.047(5) 0.067(7) 0.065(6) 0.016(5) 0.022(5) 0.015(5)
C6 0.044(5) 0.054(6) 0.081(7) 0.003(5) 0.012(5) 0.011(4)
C7 0.055(6) 0.061(6) 0.061(6) 0.010(5) 0.015(5) -0.007(5)
C8 0.040(5) 0.071(7) 0.061(6) 0.010(5) 0.008(5) 0.000(4)
C9 0.038(5) 0.044(5) 0.046(5) 0.003(4) 0.012(4) -0.003(4)
C10 0.051(6) 0.064(6) 0.057(6) -0.011(5) 0.019(5) -0.006(4)
C11 0.061(6) 0.085(7) 0.044(5) -0.009(5) 0.020(5) -0.014(5)
C12 0.037(5) 0.075(7) 0.049(5) -0.001(5) 0.021(4) -0.004(4)
C13 0.038(5) 0.042(5) 0.066(6) 0.008(4) 0.020(4) -0.003(4)
C14 0.038(5) 0.047(5) 0.048(5) 0.008(4) 0.006(4) 0.007(4)
C15 0.040(4) 0.037(5) 0.042(5) -0.003(4) 0.014(4) 0.000(3)
C16 0.051(5) 0.041(5) 0.047(5) 0.003(4) 0.022(4) 0.005(4)
C17 0.038(5) 0.054(6) 0.086(7) 0.007(5) 0.025(5) 0.004(4)
C18 0.045(5) 0.055(6) 0.064(6) -0.008(5) 0.021(5) -0.001(4)
C19 0.049(5) 0.043(5) 0.067(6) 0.002(4) 0.027(5) -0.009(4)
C20 0.051(5) 0.036(5) 0.061(6) 0.004(4) 0.020(5) 0.007(4)
C21 0.047(5) 0.035(5) 0.042(5) 0.002(4) 0.021(4) 0.004(4)
C22 0.039(5) 0.060(6) 0.047(5) -0.002(4) 0.018(4) 0.003(4)
C23 0.049(5) 0.064(6) 0.064(6) 0.002(5) 0.030(5) 0.009(4)
C24 0.058(6) 0.062(6) 0.060(6) 0.000(5) 0.030(5) 0.001(5)
C25 0.062(6) 0.072(7) 0.048(6) -0.009(5) 0.024(5) -0.014(5)
C26 0.049(5) 0.062(6) 0.057(6) -0.007(4) 0.023(5) -0.002(4)
C27 0.031(4) 0.041(4) 0.030(4) -0.003(3) 0.007(3) 0.001(3)
C28 0.038(5) 0.060(6) 0.047(5) -0.008(4) 0.014(4) -0.009(4)
C29 0.045(5) 0.059(6) 0.053(6) -0.015(4) 0.019(4) -0.009(4)
C30 0.042(5) 0.048(6) 0.064(6) -0.004(4) 0.020(5) -0.010(4)
C31 0.030(4) 0.055(6) 0.059(6) 0.002(4) 0.019(4) 0.003(4)
C32 0.037(4) 0.050(5) 0.044(5) 0.000(4) 0.013(4) 0.000(4)
C33 0.033(4) 0.045(5) 0.047(5) -0.002(4) 0.014(4) 0.001(3)
C34 0.033(4) 0.062(6) 0.046(5) -0.008(4) 0.010(4) 0.000(4)
C35 0.047(5) 0.061(6) 0.060(6) -0.001(5) 0.027(5) 0.006(4)
C36 0.056(6) 0.071(7) 0.050(6) -0.006(5) 0.022(5) 0.009(5)
C37 0.053(6) 0.076(7) 0.049(6) -0.011(5) 0.021(5) -0.006(5)
C38 0.042(5) 0.061(6) 0.043(5) -0.001(4) 0.009(4) 0.003(4)
B1 0.042(6) 0.055(7) 0.053(7) -0.004(5) 0.012(5) -0.004(5)

loop_
_atom_type_symbol
_atom_type_description
_atom_type_scat_dispersion_real
_atom_type_scat_dispersion_imag
_atom_type_scat_source
C C 0.0033 0.0016 'International Tables Vol C Tables 4.2.6.8 and 6.1.1.4'
H H 0.0000 0.0000 'International Tables Vol C Tables 4.2.6.8 and 6.1.1.4'
B B 0.0013 0.0007 'International Tables Vol C Tables 4.2.6.8 and 6.1.1.4'
P P 0.1023 0.0942 'International Tables Vol C Tables 4.2.6.8 and 6.1.1.4'
Pt Pt -1.7033 8.3905 'International Tables Vol C Tables 4.2.6.8 and 6.1.1.4'

loop_
_geom_angle_atom_site_label_1
_geom_angle_atom_site_label_2
_geom_angle_atom_site_label_3
_geom_angle
_geom_angle_site_symmetry_1
_geom_angle_site_symmetry_3
_geom_angle_publ_flag
H1PT Pt1 P1 83(2) . . ?
H1PT Pt1 P2 170(2) . . ?
P1 Pt1 P2 87.12(7) . . ?
H1PT Pt1 P3 93(2) . . ?
P1 Pt1 P3 176.10(8) . . ?
P2 Pt1 P3 96.77(8) . . ?
C15 P1 C1 104.5(3) . . ?
C15 P1 C21 104.9(3) . . ?
C1 P1 C21 105.0(3) . . ?
C15 P1 Pt1 115.8(2) . . ?
C1 P1 Pt1 108.3(3) . . ?
C21 P1 Pt1 117.0(2) . . ?
C27 P2 C2 104.6(3) . . ?
C27 P2 C33 105.6(3) . . ?
C2 P2 C33 107.4(4) . . ?
C27 P2 Pt1 115.1(2) . . ?
C2 P2 Pt1 107.2(3) . . ?
C33 P2 Pt1 116.1(3) . . ?
C3 P3 C9 103.1(4) . . ?
C3 P3 B1 101.0(4) . . ?
C9 P3 B1 108.6(4) . . ?
C3 P3 Pt1 112.1(3) . . ?
C9 P3 Pt1 106.6(3) . . ?
B1 P3 Pt1 123.7(4) . . ?
C2 C1 P1 111.0(5) . . ?
C1 C2 P2 111.5(5) . . ?
C4 C3 C8 117.5(8) . . ?
C4 C3 P3 118.6(6) . . ?
C8 C3 P3 123.7(6) . . ?
C5 C4 C3 120.6(8) . . ?
C6 C5 C4 120.7(8) . . ?
C5 C6 C7 119.9(8) . . ?
C8 C7 C6 119.3(9) . . ?
C7 C8 C3 121.8(8) . . ?
C10 C9 C14 117.5(7) . . ?
C10 C9 P3 121.8(6) . . ?
C14 C9 P3 120.7(6) . . ?
C11 C10 C9 120.7(8) . . ?
C12 C11 C10 120.8(8) . . ?
C11 C12 C13 120.5(7) . . ?
C12 C13 C14 119.6(8) . . ?
C13 C14 C9 121.0(8) . . ?
C20 C15 C16 110.4(6) . . ?
C20 C15 P1 115.2(5) . . ?
C16 C15 P1 111.8(5) . . ?
C15 C16 C17 111.5(7) . . ?
C18 C17 C16 111.1(7) . . ?
C19 C18 C17 110.1(7) . . ?
C18 C19 C20 112.4(7) . . ?
C19 C20 C15 111.2(6) . . ?
C26 C21 C22 109.9(6) . . ?
C26 C21 P1 111.3(5) . . ?
C22 C21 P1 112.3(6) . . ?
C21 C22 C23 110.2(7) . . ?
C24 C23 C22 113.5(7) . . ?
C23 C24 C25 109.8(7) . . ?
C24 C25 C26 110.9(7) . . ?
C21 C26 C25 110.4(7) . . ?
C28 C27 C32 110.5(6) . . ?
C28 C27 P2 116.1(5) . . ?
C32 C27 P2 111.3(5) . . ?
C27 C28 C29 111.5(7) . . ?
C30 C29 C28 111.0(7) . . ?
C29 C30 C31 111.1(7) . . ?
C32 C31 C30 111.5(6) . . ?
C31 C32 C27 111.3(6) . . ?
C34 C33 C38 108.8(6) . . ?
C34 C33 P2 111.8(5) . . ?
C38 C33 P2 116.1(5) . . ?
C33 C34 C35 110.6(7) . . ?
C36 C35 C34 110.9(7) . . ?
C37 C36 C35 111.6(7) . . ?
C36 C37 C38 110.2(7) . . ?
C37 C38 C33 110.2(7) . . ?
H2 B1 H1 106(5) . . ?
H2 B1 H3 113(6) . . ?
H1 B1 H3 122(5) . . ?
H2 B1 P3 103(4) . . ?
H1 B1 P3 107(4) . . ?
H3 B1 P3 105(4) . . ?

loop_
_geom_bond_atom_site_label_1
_geom_bond_atom_site_label_2
_geom_bond_distance
_geom_bond_site_symmetry_2
_geom_bond_publ_flag
Pt1 H1PT 1.70(7) . ?
Pt1 P1 2.269(2) . ?
Pt1 P2 2.312(2) . ?
Pt1 P3 2.332(2) . ?
P1 C15 1.851(7) . ?
P1 C1 1.855(8) . ?
P1 C21 1.861(7) . ?
P2 C27 1.832(7) . ?
P2 C2 1.839(8) . ?
P2 C33 1.851(7) . ?
P3 C3 1.819(8) . ?
P3 C9 1.823(7) . ?
P3 B1 1.944(11) . ?
C1 C2 1.554(10) . ?
C3 C4 1.394(10) . ?
C3 C8 1.401(11) . ?
C4 C5 1.391(11) . ?
C5 C6 1.363(12) . ?
C6 C7 1.395(11) . ?
C7 C8 1.375(12) . ?
C9 C10 1.393(11) . ?
C9 C14 1.401(11) . ?
C10 C11 1.391(11) . ?
C11 C12 1.354(12) . ?
C12 C13 1.375(11) . ?
C13 C14 1.397(10) . ?
C15 C20 1.525(10) . ?
C15 C16 1.531(9) . ?
C16 C17 1.531(10) . ?
C17 C18 1.519(11) . ?
C18 C19 1.505(11) . ?
C19 C20 1.523(10) . ?
C21 C26 1.518(11) . ?
C21 C22 1.525(10) . ?
C22 C23 1.531(10) . ?
C23 C24 1.499(12) . ?
C24 C25 1.529(11) . ?
C25 C26 1.537(11) . ?
C27 C28 1.518(10) . ?
C27 C32 1.542(9) . ?
C28 C29 1.551(10) . ?
C29 C30 1.521(10) . ?
C30 C31 1.528(11) . ?
C31 C32 1.527(10) . ?
C33 C34 1.532(10) . ?
C33 C38 1.537(11) . ?
C34 C35 1.536(10) . ?
C35 C36 1.516(12) . ?
C36 C37 1.514(11) . ?
C37 C38 1.531(11) . ?
B1 H2 1.12(8) . ?
B1 H1 1.13(7) . ?
B1 H3 1.15(8) . ?
